data_7214444
loop_
_publ_author_name
'Chan, Eric J.'
'Grabowsky, Simon'
'Harrowfield, Jack M.'
'Shi, Ming W.'
'Skelton, Brian W.'
'Sobolev, Alexandre N.'
'White, Allan H.'

_publ_section_title
;
 Hirshfeld surface analysis of crystal packing in aza-aromatic picrate
 salts
;
_journal_issue 21
_journal_name_full CrystEngComm
_journal_page_first 4508
_journal_paper_doi 10.1039/c4ce00095a
_journal_volume 16
_journal_year 2014
_chemical_formula_moiety 'C15 H12 N3, C6 H2 N3 O7'
_chemical_formula_sum 'C21 H14 N6 O7'
_chemical_formula_weight 462.38
_chemical_name_systematic
;
2,2':6',2''-Terpyridinium picrate
;
_space_group_IT_number 2
_symmetry_cell_setting triclinic
_symmetry_Int_Tables_number 2
_symmetry_space_group_name_Hall '-P 1'
_symmetry_space_group_name_H-M 'P -1'
_atom_sites_solution_hydrogens geom
_atom_sites_solution_primary direct
_atom_sites_solution_secondary difmap
_audit_creation_method SHELXL-97
_cell_angle_alpha 82.1260(10)
_cell_angle_beta 86.8830(10)
_cell_angle_gamma 71.8560(10)
_cell_formula_units_Z 2
_cell_length_a 8.2700(5)
_cell_length_b 10.6206(6)
_cell_length_c 11.4612(7)
_cell_measurement_reflns_used 6664
_cell_measurement_temperature 153(2)
_cell_measurement_theta_max 37.4585
_cell_measurement_theta_min 2.592
_cell_volume 947.52(10)
_computing_cell_refinement 'Siemens SAINT (Siemens, 1995)'
_computing_data_collection 'Siemens SMART (Siemens, 1995)'
_computing_data_reduction 'XPREP, Bruker Version 5.1/NT, 1997'
_computing_molecular_graphics 'XP Interactive Molecular Graphics, Bruker AXS V5.1, 1998)'
_computing_publication_material 'XCIF Tables Production, Bruker Ver. 2008/2'
_computing_structure_refinement 'SHELXL-97 (Sheldrick, 1997)'
_computing_structure_solution 'SHELXS-97 (Sheldrick, 1997)'
_diffrn_ambient_temperature 153(2)
_diffrn_measured_fraction_theta_full 0.999
_diffrn_measured_fraction_theta_max 0.945
_diffrn_measurement_device_type
;
Bruker SMART CCD diffractometer
;
_diffrn_measurement_method '\w scans'
_diffrn_radiation_monochromator graphite
_diffrn_radiation_source 'fine-focus sealed tube'
_diffrn_radiation_type MoK\a
_diffrn_radiation_wavelength 0.71073
_diffrn_reflns_av_R_equivalents 0.0203
_diffrn_reflns_av_sigmaI/netI 0.0333
_diffrn_reflns_limit_h_max 14
_diffrn_reflns_limit_h_min -14
_diffrn_reflns_limit_k_max 18
_diffrn_reflns_limit_k_min -17
_diffrn_reflns_limit_l_max 19
_diffrn_reflns_limit_l_min 0
_diffrn_reflns_number 17639
_diffrn_reflns_theta_full 25.242
_diffrn_reflns_theta_max 37.52
_diffrn_reflns_theta_min 1.79
_exptl_absorpt_coefficient_mu 0.126
_exptl_absorpt_correction_T_max 0.963
_exptl_absorpt_correction_T_min 0.820
_exptl_absorpt_correction_type multi-scan
_exptl_absorpt_process_details
;
SADABS (Sheldrick, 1996)
;
_exptl_crystal_colour yellow
_exptl_crystal_density_diffrn 1.621
_exptl_crystal_density_method 'not measured'
_exptl_crystal_description rhomb
_exptl_crystal_F_000 476
_exptl_crystal_size_max 0.35
_exptl_crystal_size_mid 0.35
_exptl_crystal_size_min 0.30
_refine_diff_density_max 0.718
_refine_diff_density_min -0.253
_refine_diff_density_rms 0.085
_refine_ls_extinction_method none
_refine_ls_goodness_of_fit_ref 1.025
_refine_ls_hydrogen_treatment refall
_refine_ls_matrix_type full
_refine_ls_number_parameters 363
_refine_ls_number_reflns 9451
_refine_ls_number_restraints 0
_refine_ls_restrained_S_all 1.025
_refine_ls_R_factor_all 0.0740
_refine_ls_R_factor_gt 0.0513
_refine_ls_shift/su_max 0.001
_refine_ls_shift/su_mean 0.000
_refine_ls_structure_factor_coef Fsqd
_refine_ls_weighting_details 'calc w=1/[\s^2^(Fo^2^)+(0.0885P)^2^+0.1043P] where P=(Fo^2^+2Fc^2^)/3'
_refine_ls_weighting_scheme calc
_refine_ls_wR_factor_gt 0.1302
_refine_ls_wR_factor_ref 0.1489
_reflns_number_gt 6789
_reflns_number_total 9451
_reflns_threshold_expression >2sigma(I)
_cod_data_source_file c4ce00095a2.cif
_cod_data_source_block CCDC606100
_cod_depositor_comments 'Adding full bibliography for 7214441--7214449.cif.'
_cod_original_sg_symbol_Hall -P_1
_cod_original_sg_symbol_H-M P_-1
_cod_database_code 7214444

loop_
_symmetry_equiv_pos_as_xyz
'x, y, z'
'-x, -y, -z'

loop_
_atom_site_label
_atom_site_type_symbol
_atom_site_fract_x
_atom_site_fract_y
_atom_site_fract_z
_atom_site_U_iso_or_equiv
_atom_site_adp_type
_atom_site_occupancy
_atom_site_symmetry_multiplicity
_atom_site_calc_flag
N011 N 0.81541(11) 0.07142(8) 0.79363(8) 0.02162(15) Uani 1 1 d
C012 C 0.79160(14) 0.00937(10) 0.70474(9) 0.02396(18) Uani 1 1 d
H012 H 0.8760(17) -0.0799(14) 0.7001(13) 0.025(3) Uiso 1 1 d
C013 C 0.65976(15) 0.06302(10) 0.62485(9) 0.02558(19) Uani 1 1 d
H013 H 0.648(2) 0.0160(16) 0.5605(14) 0.034(4) Uiso 1 1 d
C014 C 0.54433(15) 0.18631(10) 0.63935(9) 0.02537(19) Uani 1 1 d
H014 H 0.4466(19) 0.2250(16) 0.5878(14) 0.032(4) Uiso 1 1 d
C015 C 0.56678(13) 0.25391(9) 0.72981(9) 0.02197(17) Uani 1 1 d
H015 H 0.4872(19) 0.3409(16) 0.7421(13) 0.030(4) Uiso 1 1 d
C016 C 0.70574(12) 0.19345(9) 0.80394(8) 0.01816(15) Uani 1 1 d
N021 N 0.68230(10) 0.39739(8) 0.88480(7) 0.01729(13) Uani 1 1 d
C022 C 0.74470(11) 0.26342(9) 0.89779(8) 0.01772(15) Uani 1 1 d
C023 C 0.84827(12) 0.19160(10) 0.99258(8) 0.02114(17) Uani 1 1 d
H023 H 0.8880(16) 0.0908(13) 0.9998(11) 0.018(3) Uiso 1 1 d
C024 C 0.89039(13) 0.26056(10) 1.07444(9) 0.02212(17) Uani 1 1 d
H024 H 0.961(2) 0.2116(17) 1.1415(15) 0.036(4) Uiso 1 1 d
C025 C 0.83013(12) 0.39956(10) 1.06071(8) 0.01994(16) Uani 1 1 d
H025 H 0.8559(19) 0.4491(16) 1.1158(14) 0.032(4) Uiso 1 1 d
C026 C 0.72646(11) 0.46288(9) 0.96434(8) 0.01656(14) Uani 1 1 d
N031 N 0.54907(10) 0.66118(8) 0.85020(7) 0.01761(13) Uani 1 1 d
H031 H 0.519(2) 0.6036(18) 0.8132(16) 0.043(5) Uiso 1 1 d
C032 C 0.66016(11) 0.61020(9) 0.94008(7) 0.01641(14) Uani 1 1 d
C033 C 0.70709(12) 0.69878(9) 0.99949(8) 0.01889(15) Uani 1 1 d
H033 H 0.783(2) 0.6700(16) 1.0638(15) 0.035(4) Uiso 1 1 d
C034 C 0.64368(13) 0.83472(10) 0.96212(8) 0.02132(17) Uani 1 1 d
H034 H 0.6784(19) 0.8993(15) 0.9998(13) 0.029(4) Uiso 1 1 d
C035 C 0.53013(13) 0.88266(10) 0.86945(9) 0.02109(16) Uani 1 1 d
H035 H 0.4827(18) 0.9763(15) 0.8401(13) 0.028(4) Uiso 1 1 d
C036 C 0.48295(12) 0.79236(9) 0.81416(8) 0.02017(16) Uani 1 1 d
H036 H 0.4027(18) 0.8180(15) 0.7524(13) 0.025(3) Uiso 1 1 d
O1 O -0.09813(12) 0.58480(8) 0.24249(8) 0.0348(2) Uani 1 1 d
C1 C -0.00629(12) 0.60340(9) 0.31568(8) 0.01904(16) Uani 1 1 d
C2 C 0.13363(11) 0.49977(9) 0.37846(8) 0.01666(14) Uani 1 1 d
C3 C 0.22135(11) 0.52161(9) 0.46891(8) 0.01697(14) Uani 1 1 d
H3 H 0.3117(18) 0.4489(15) 0.5093(13) 0.028(4) Uiso 1 1 d
C4 C 0.17566(11) 0.64771(9) 0.50526(8) 0.01687(14) Uani 1 1 d
C5 C 0.04825(12) 0.75457(9) 0.44836(8) 0.01768(15) Uani 1 1 d
H5 H 0.0240(18) 0.8404(16) 0.4728(13) 0.028(4) Uiso 1 1 d
C6 C -0.03233(11) 0.73371(9) 0.35525(8) 0.01748(15) Uani 1 1 d
N2 N 0.18175(10) 0.36404(8) 0.35012(7) 0.01879(14) Uani 1 1 d
O21 O 0.10869(11) 0.33785(8) 0.27028(8) 0.02952(17) Uani 1 1 d
O22 O 0.29714(12) 0.27769(8) 0.40680(7) 0.03082(18) Uani 1 1 d
N4 N 0.26056(10) 0.67018(8) 0.60280(7) 0.01980(14) Uani 1 1 d
O41 O 0.38531(10) 0.57949(8) 0.64661(7) 0.02721(16) Uani 1 1 d
O42 O 0.20589(11) 0.77984(8) 0.63969(7) 0.02911(17) Uani 1 1 d
N6 N -0.15485(11) 0.85094(8) 0.29377(7) 0.02113(15) Uani 1 1 d
O61 O -0.17817(11) 0.85257(8) 0.18864(7) 0.03114(18) Uani 1 1 d
O62 O -0.22723(11) 0.94446(8) 0.34953(8) 0.03189(18) Uani 1 1 d

loop_
_atom_site_aniso_label
_atom_site_aniso_U_11
_atom_site_aniso_U_22
_atom_site_aniso_U_33
_atom_site_aniso_U_23
_atom_site_aniso_U_13
_atom_site_aniso_U_12
N011 0.0255(4) 0.0158(3) 0.0236(4) -0.0052(3) -0.0027(3) -0.0048(3)
C012 0.0309(5) 0.0168(4) 0.0245(4) -0.0061(3) -0.0026(4) -0.0059(3)
C013 0.0372(5) 0.0206(4) 0.0219(4) -0.0051(3) -0.0051(4) -0.0114(4)
C014 0.0324(5) 0.0219(4) 0.0234(4) -0.0023(3) -0.0097(4) -0.0094(4)
C015 0.0252(4) 0.0173(4) 0.0231(4) -0.0030(3) -0.0077(3) -0.0047(3)
C016 0.0209(4) 0.0155(3) 0.0185(3) -0.0033(3) -0.0024(3) -0.0054(3)
N021 0.0184(3) 0.0164(3) 0.0177(3) -0.0041(2) -0.0028(2) -0.0051(3)
C022 0.0183(3) 0.0165(3) 0.0184(3) -0.0040(3) -0.0019(3) -0.0043(3)
C023 0.0225(4) 0.0178(4) 0.0213(4) -0.0036(3) -0.0051(3) -0.0023(3)
C024 0.0237(4) 0.0210(4) 0.0202(4) -0.0033(3) -0.0067(3) -0.0034(3)
C025 0.0217(4) 0.0202(4) 0.0182(4) -0.0032(3) -0.0053(3) -0.0057(3)
C026 0.0169(3) 0.0170(3) 0.0166(3) -0.0041(3) -0.0018(3) -0.0054(3)
N031 0.0190(3) 0.0172(3) 0.0177(3) -0.0042(2) -0.0048(2) -0.0055(3)
C032 0.0165(3) 0.0178(4) 0.0154(3) -0.0031(3) -0.0025(3) -0.0052(3)
C033 0.0218(4) 0.0184(4) 0.0179(3) -0.0048(3) -0.0046(3) -0.0065(3)
C034 0.0259(4) 0.0184(4) 0.0210(4) -0.0049(3) -0.0048(3) -0.0069(3)
C035 0.0239(4) 0.0172(4) 0.0219(4) -0.0037(3) -0.0043(3) -0.0048(3)
C036 0.0205(4) 0.0187(4) 0.0206(4) -0.0026(3) -0.0053(3) -0.0042(3)
O1 0.0447(5) 0.0232(4) 0.0374(4) -0.0073(3) -0.0260(4) -0.0062(3)
C1 0.0221(4) 0.0175(4) 0.0181(3) -0.0038(3) -0.0055(3) -0.0054(3)
C2 0.0189(3) 0.0157(3) 0.0164(3) -0.0046(3) -0.0017(3) -0.0055(3)
C3 0.0179(3) 0.0171(4) 0.0168(3) -0.0036(3) -0.0026(3) -0.0057(3)
C4 0.0184(3) 0.0171(3) 0.0163(3) -0.0040(3) -0.0048(3) -0.0057(3)
C5 0.0196(4) 0.0164(3) 0.0180(3) -0.0039(3) -0.0043(3) -0.0054(3)
C6 0.0191(3) 0.0162(3) 0.0172(3) -0.0030(3) -0.0053(3) -0.0045(3)
N2 0.0225(3) 0.0169(3) 0.0177(3) -0.0053(2) -0.0005(3) -0.0056(3)
O21 0.0320(4) 0.0248(4) 0.0342(4) -0.0145(3) -0.0107(3) -0.0060(3)
O22 0.0410(4) 0.0182(3) 0.0279(4) -0.0058(3) -0.0128(3) 0.0019(3)
N4 0.0219(3) 0.0201(3) 0.0191(3) -0.0041(3) -0.0067(3) -0.0072(3)
O41 0.0279(4) 0.0232(3) 0.0296(4) -0.0043(3) -0.0148(3) -0.0038(3)
O42 0.0332(4) 0.0238(4) 0.0312(4) -0.0125(3) -0.0127(3) -0.0042(3)
N6 0.0225(3) 0.0175(3) 0.0229(4) -0.0036(3) -0.0077(3) -0.0040(3)
O61 0.0399(4) 0.0267(4) 0.0232(3) -0.0027(3) -0.0158(3) -0.0028(3)
O62 0.0368(4) 0.0198(3) 0.0341(4) -0.0098(3) -0.0099(3) 0.0027(3)

loop_
_atom_type_symbol
_atom_type_description
_atom_type_scat_dispersion_real
_atom_type_scat_dispersion_imag
_atom_type_scat_source
C C 0.0033 0.0016 'International Tables Vol C Tables 4.2.6.8 and 6.1.1.4'
H H 0.0000 0.0000 'International Tables Vol C Tables 4.2.6.8 and 6.1.1.4'
N N 0.0061 0.0033 'International Tables Vol C Tables 4.2.6.8 and 6.1.1.4'
O O 0.0106 0.0060 'International Tables Vol C Tables 4.2.6.8 and 6.1.1.4'

loop_
_geom_angle_atom_site_label_1
_geom_angle_atom_site_label_2
_geom_angle_atom_site_label_3
_geom_angle
C012 N011 C016 117.42(9)
N011 C012 C013 123.72(10)
N011 C012 H012 114.6(8)
C013 C012 H012 121.7(8)
C014 C013 C012 118.13(9)
C014 C013 H013 120.4(9)
C012 C013 H013 121.5(9)
C013 C014 C015 119.49(9)
C013 C014 H014 120.5(10)
C015 C014 H014 120.0(10)
C014 C015 C016 118.23(9)
C014 C015 H015 121.2(9)
C016 C015 H015 120.6(9)
N011 C016 C015 122.93(9)
N011 C016 C022 115.70(8)
C015 C016 C022 121.34(8)
C022 N021 C026 118.00(8)
N021 C022 C023 121.98(8)
N021 C022 C016 117.23(8)
C023 C022 C016 120.74(8)
C024 C023 C022 119.18(9)
C024 C023 H023 122.1(7)
C022 C023 H023 118.7(7)
C023 C024 C025 119.56(9)
C023 C024 H024 120.0(10)
C025 C024 H024 120.4(10)
C024 C025 C026 117.41(8)
C024 C025 H025 121.3(10)
C026 C025 H025 121.3(10)
N021 C026 C025 123.84(8)
N021 C026 C032 114.59(7)
C025 C026 C032 121.55(8)
C036 N031 C032 123.90(8)
C036 N031 H031 118.6(11)
C032 N031 H031 117.5(11)
N031 C032 C033 118.20(8)
N031 C032 C026 116.67(8)
C033 C032 C026 125.10(8)
C034 C033 C032 119.00(8)
C034 C033 H033 118.3(10)
C032 C033 H033 122.6(10)
C033 C034 C035 120.85(8)
C033 C034 H034 121.0(9)
C035 C034 H034 118.2(9)
C036 C035 C034 118.70(9)
C036 C035 H035 117.3(9)
C034 C035 H035 124.0(9)
N031 C036 C035 119.31(8)
N031 C036 H036 117.4(9)
C035 C036 H036 123.3(9)
O1 C1 C6 122.97(9)
O1 C1 C2 125.47(9)
C6 C1 C2 111.47(7)
C3 C2 N2 116.24(8)
C3 C2 C1 123.77(8)
N2 C2 C1 119.93(7)
C2 C3 C4 119.41(8)
C2 C3 H3 120.8(9)
C4 C3 H3 119.8(9)
C3 C4 C5 121.29(8)
C3 C4 N4 119.96(8)
C5 C4 N4 118.75(8)
C6 C5 C4 118.91(8)
C6 C5 H5 121.8(9)
C4 C5 H5 119.2(9)
C5 C6 N6 116.44(8)
C5 C6 C1 124.74(8)
N6 C6 C1 118.81(7)
O21 N2 O22 121.87(8)
O21 N2 C2 119.52(8)
O22 N2 C2 118.60(8)
O42 N4 O41 122.70(8)
O42 N4 C4 118.08(8)
O41 N4 C4 119.22(8)
O61 N6 O62 123.33(9)
O61 N6 C6 118.45(8)
O62 N6 C6 118.21(8)

loop_
_geom_bond_atom_site_label_1
_geom_bond_atom_site_label_2
_geom_bond_distance
N011 C012 1.3407(13)
N011 C016 1.3470(12)
C012 C013 1.3894(15)
C012 H012 0.993(14)
C013 C014 1.3846(16)
C013 H013 0.970(16)
C014 C015 1.3902(14)
C014 H014 0.975(15)
C015 C016 1.3972(13)
C015 H015 0.976(15)
C016 C022 1.4896(12)
N021 C022 1.3439(12)
N021 C026 1.3477(11)
C022 C023 1.4010(13)
C023 C024 1.3860(13)
C023 H023 1.010(13)
C024 C025 1.3925(14)
C024 H024 0.977(16)
C025 C026 1.3956(12)
C025 H025 0.947(16)
C026 C032 1.4796(12)
N031 C036 1.3428(12)
N031 C032 1.3559(11)
N031 H031 0.890(18)
C032 C033 1.3897(12)
C033 C034 1.3879(13)
C033 H033 0.951(16)
C034 C035 1.3899(13)
C034 H034 0.978(15)
C035 C036 1.3785(13)
C035 H035 0.967(15)
C036 H036 0.949(15)
O1 C1 1.2360(11)
C1 C6 1.4640(13)
C1 C2 1.4658(13)
C2 C3 1.3810(12)
C2 N2 1.4487(11)
C3 C4 1.3895(12)
C3 H3 0.974(15)
C4 C5 1.3967(12)
C4 N4 1.4362(11)
C5 C6 1.3660(12)
C5 H5 0.948(16)
C6 N6 1.4577(12)
N2 O21 1.2306(11)
N2 O22 1.2381(11)
N4 O42 1.2352(11)
N4 O41 1.2446(11)
N6 O61 1.2275(11)
N6 O62 1.2310(11)

loop_
_geom_hbond_atom_site_label_D
_geom_hbond_atom_site_label_H
_geom_hbond_atom_site_label_A
_geom_hbond_distance_DH
_geom_hbond_distance_HA
_geom_hbond_distance_DA
_geom_hbond_angle_DHA
_geom_hbond_site_symmetry_A
N031 H031 O41 0.890(18) 2.339(18) 3.1083(10) 144.6(15) .
N031 H031 N021 0.890(18) 2.254(17) 2.6534(11) 106.9(13) .
C014 H014 O22 0.975(15) 2.382(15) 3.2974(13) 156.3(13) .
C036 H036 O42 0.949(15) 2.295(14) 3.1665(12) 152.4(12) .
C033 H033 O1 0.951(16) 2.265(16) 3.1884(12) 163.6(13) 1_656
C025 H025 O1 0.947(16) 2.303(16) 3.2476(12) 175.3(14) 1_656

loop_
_geom_torsion_atom_site_label_1
_geom_torsion_atom_site_label_2
_geom_torsion_atom_site_label_3
_geom_torsion_atom_site_label_4
_geom_torsion
C016 N011 C012 C013 -0.99(16)
N011 C012 C013 C014 -1.42(17)
C012 C013 C014 C015 2.15(16)
C013 C014 C015 C016 -0.56(16)
C012 N011 C016 C015 2.73(14)
C012 N011 C016 C022 -175.31(9)
C014 C015 C016 N011 -1.98(15)
C014 C015 C016 C022 175.95(9)
C026 N021 C022 C023 2.05(13)
C026 N021 C022 C016 -175.30(8)
N011 C016 C022 N021 156.08(8)
C015 C016 C022 N021 -21.99(13)
N011 C016 C022 C023 -21.30(13)
C015 C016 C022 C023 160.63(9)
N021 C022 C023 C024 -1.18(15)
C016 C022 C023 C024 176.08(9)
C022 C023 C024 C025 -0.39(15)
C023 C024 C025 C026 0.97(15)
C022 N021 C026 C025 -1.43(13)
C022 N021 C026 C032 176.81(8)
C024 C025 C026 N021 -0.07(14)
C024 C025 C026 C032 -178.19(9)
C036 N031 C032 C033 0.78(14)
C036 N031 C032 C026 -177.22(8)
N021 C026 C032 N031 7.16(12)
C025 C026 C032 N031 -174.55(8)
N021 C026 C032 C033 -170.68(9)
C025 C026 C032 C033 7.61(14)
N031 C032 C033 C034 -2.26(13)
C026 C032 C033 C034 175.55(9)
C032 C033 C034 C035 2.28(15)
C033 C034 C035 C036 -0.76(15)
C032 N031 C036 C035 0.76(14)
C034 C035 C036 N031 -0.76(15)
O1 C1 C2 C3 -172.58(10)
C6 C1 C2 C3 4.06(13)
O1 C1 C2 N2 4.61(15)
C6 C1 C2 N2 -178.75(8)
N2 C2 C3 C4 -176.47(8)
C1 C2 C3 C4 0.82(14)
C2 C3 C4 C5 -3.17(14)
C2 C3 C4 N4 177.11(8)
C3 C4 C5 C6 0.02(14)
N4 C4 C5 C6 179.75(8)
C4 C5 C6 N6 -175.47(8)
C4 C5 C6 C1 5.75(14)
O1 C1 C6 C5 169.28(10)
C2 C1 C6 C5 -7.46(13)
O1 C1 C6 N6 -9.47(15)
C2 C1 C6 N6 173.79(8)
C3 C2 N2 O21 -179.89(9)
C1 C2 N2 O21 2.71(13)
C3 C2 N2 O22 -0.57(13)
C1 C2 N2 O22 -177.97(9)
C3 C4 N4 O42 -173.25(9)
C5 C4 N4 O42 7.01(13)
C3 C4 N4 O41 6.80(13)
C5 C4 N4 O41 -172.94(9)
C5 C6 N6 O61 150.89(10)
C1 C6 N6 O61 -30.26(13)
C5 C6 N6 O62 -27.68(13)
C1 C6 N6 O62 151.17(9)
